data_7714085
loop_
_publ_author_name
'Kulmaczewski, Rafal'
'Halcrow, Malcolm'

_publ_section_title
;
 Iron(II) Complexes of 2,6-Bis(imidazo[1,2&#x2011;a]pyridin-2-yl)pyridine
 and Related Ligands with Annelated Distal Heterocyclic Donors
;
_journal_name_full 'Dalton Transactions'
_journal_paper_doi 10.1039/D3DT02747C
_journal_year 2023
_chemical_formula_moiety 'C38 H26 Fe N10, 2(B F4), C2 H3 N'
_chemical_formula_sum 'C40 H29 B2 F8 Fe N11'
_chemical_formula_weight 893.21
_chemical_name_systematic
'Bis[2,6-Bis(imidazo[1,2-a]pyridin-2-yl)pyridine]iron(II)ditetrafluoroborate acetonitrile solvate'
_space_group_crystal_system orthorhombic
_space_group_IT_number 56
_space_group_name_Hall '-P 2ab 2ac'
_space_group_name_H-M_alt 'P c c n'
_atom_sites_solution_hydrogens geom
_audit_creation_date 2022-07-26
_audit_creation_method
;
Olex2 1.5
(compiled 2021.07.19 svn.r715e62df for OlexSys, GUI svn.r6383)
;
_audit_update_record
;
2023-08-15 deposited with the CCDC.	2023-10-02 downloaded from the CCDC.
;
_cell_angle_alpha 90
_cell_angle_beta 90
_cell_angle_gamma 90
_cell_formula_units_Z 4
_cell_length_a 12.4421(3)
_cell_length_b 12.9696(3)
_cell_length_c 25.2174(8)
_cell_measurement_reflns_used 4286
_cell_measurement_temperature 119.99(17)
_cell_measurement_theta_max 73.14
_cell_measurement_theta_min 4.89
_cell_volume 4069.31(19)
_computing_cell_refinement 'CrysAlisPro 1.171.39.46 (Rigaku OD, 2018)'
_computing_data_collection 'CrysAlisPro 1.171.39.46 (Rigaku OD, 2018)'
_computing_data_reduction 'CrysAlisPro 1.171.39.46 (Rigaku OD, 2018)'
_computing_molecular_graphics 'XSEED (Barbour, 2001)'
_computing_publication_material 'Olex2 1.5 (Dolomanov et al., 2009)'
_computing_structure_refinement 'SHELXL 2018/3 (Sheldrick, 2015)'
_computing_structure_solution 'SHELXS-97 (Sheldrick, 1990)'
_diffrn_ambient_environment N~2~
_diffrn_ambient_temperature 119.99(17)
_diffrn_detector 'CCD plate'
_diffrn_detector_area_resol_mean 5.3095
_diffrn_detector_type Atlas
_diffrn_measured_fraction_theta_full 0.989
_diffrn_measured_fraction_theta_max 0.976
_diffrn_measurement_device 'four-circle diffractometer'
_diffrn_measurement_device_type 'SuperNova, Dual, Cu at zero, Atlas'
_diffrn_measurement_method '\w scans'
_diffrn_radiation_monochromator mirror
_diffrn_radiation_probe x-ray
_diffrn_radiation_type 'Cu K\a'
_diffrn_radiation_wavelength 1.54184
_diffrn_reflns_av_R_equivalents 0.0502
_diffrn_reflns_av_unetI/netI 0.0484
_diffrn_reflns_Laue_measured_fraction_full 0.989
_diffrn_reflns_Laue_measured_fraction_max 0.976
_diffrn_reflns_limit_h_max 15
_diffrn_reflns_limit_h_min -12
_diffrn_reflns_limit_k_max 9
_diffrn_reflns_limit_k_min -15
_diffrn_reflns_limit_l_max 27
_diffrn_reflns_limit_l_min -30
_diffrn_reflns_number 10690
_diffrn_reflns_point_group_measured_fraction_full 0.989
_diffrn_reflns_point_group_measured_fraction_max 0.976
_diffrn_reflns_theta_full 72.000
_diffrn_reflns_theta_max 73.791
_diffrn_reflns_theta_min 3.505
_diffrn_source 'sealed X-ray tube'
_diffrn_source_type 'SuperNova (Cu) X-ray Source'
_exptl_absorpt_coefficient_mu 3.694
_exptl_absorpt_correction_T_max 1.000
_exptl_absorpt_correction_T_min 0.589
_exptl_absorpt_correction_type multi-scan
_exptl_absorpt_process_details
;
CrysAlisPro, Agilent Technologies,
Version 1.171.37.34 (release 22-05-2014 CrysAlis171 .NET)
(compiled May 22 2014,16:03:01)
Empirical absorption correction using spherical harmonics,
 implemented in SCALE3 ABSPACK scaling algorithm.
;
_exptl_crystal_colour red
_exptl_crystal_density_diffrn 1.458
_exptl_crystal_density_method 'not measured'
_exptl_crystal_description 'needle fragment'
_exptl_crystal_F_000 1816
_exptl_crystal_preparation 'Magnetic properties'
_exptl_crystal_recrystallization_method 'Re-crystallisation from solvent: acetonitrile/diethyl ether'
_exptl_crystal_size_max 0.25
_exptl_crystal_size_mid 0.10
_exptl_crystal_size_min 0.10
_refine_diff_density_max 0.901
_refine_diff_density_min -0.453
_refine_diff_density_rms 0.091
_refine_ls_extinction_method none
_refine_ls_goodness_of_fit_ref 1.074
_refine_ls_hydrogen_treatment constr
_refine_ls_matrix_type full
_refine_ls_number_parameters 316
_refine_ls_number_reflns 4029
_refine_ls_number_restraints 6
_refine_ls_restrained_S_all 1.076
_refine_ls_R_factor_all 0.0980
_refine_ls_R_factor_gt 0.0768
_refine_ls_shift/su_max 0.001
_refine_ls_shift/su_mean 0.000
_refine_ls_structure_factor_coef Fsqd
_refine_ls_weighting_details 'w=1/[\s^2^(Fo^2^)+(0.1218P)^2^+5.7869P] where P=(Fo^2^+2Fc^2^)/3'
_refine_ls_weighting_scheme calc
_refine_ls_wR_factor_gt 0.2083
_refine_ls_wR_factor_ref 0.2281
_reflns_Friedel_coverage 0.000
_reflns_number_gt 3054
_reflns_number_total 4029
_reflns_threshold_expression 'I > 2\s(I)'
_cod_data_source_file d3dt02747c2.cif
_cod_data_source_block rk146a
_cod_database_code 7714085
_shelx_shelxl_version_number 2018/3
_shelx_space_group_comment
;
The symmetry employed for this shelxl refinement is uniquely defined
by the following loop, which should always be used as a source of
symmetry information in preference to the above space-group names.
They are only intended as comments.
;
_olex2_refinement_description
;
1. Fixed Uiso
 At 1.2 times of:
  All C(H) groups
 At 1.5 times of:
  All C(H,H,H) groups
2. Restrained distances
 C34A-C35A
 1.48 with sigma of 0.02
 C34B-C35B
 1.48 with sigma of 0.02
 C35A-N36A
 1.15 with sigma of 0.02
 C35B-N36B
 1.15 with sigma of 0.02
 C34A-N36A
 2.63 with sigma of 0.02
 C34B-N36B
 2.63 with sigma of 0.02
3. Others
 Fixed Sof: B29(0.5) F30(0.5) F31(0.5) F32(0.5) F33(0.5) C35A(0.25) C34A(0.25)
 H34A(0.25) H34B(0.25) H34C(0.25) N36A(0.25) C34B(0.25) H34D(0.25) H34E(0.25)
 H34F(0.25) C35B(0.25) N36B(0.25)
4.a Aromatic/amide H refined with riding coordinates:
 C4(H4), C5(H5), C6(H6), C11(H11), C12(H12), C13(H13), C14(H14), C16(H16),
 C20(H20), C21(H21), C22(H22), C23(H23), C25(H25)
4.b Idealised Me refined as rotating group:
 C34A(H34A,H34B,H34C), C34B(H34D,H34E,H34F)
;
_olex2_submission_special_instructions 'No special instructions were received'

loop_
_space_group_symop_operation_xyz
'x, y, z'
'-x+1/2, -y+1/2, z'
'x+1/2, -y, -z+1/2'
'-x, y+1/2, -z+1/2'
'-x, -y, -z'
'x-1/2, y-1/2, -z'
'-x-1/2, y, z-1/2'
'x, -y-1/2, z-1/2'

loop_
_atom_site_label
_atom_site_type_symbol
_atom_site_fract_x
_atom_site_fract_y
_atom_site_fract_z
_atom_site_U_iso_or_equiv
_atom_site_adp_type
_atom_site_occupancy
_atom_site_site_symmetry_order
_atom_site_calc_flag
_atom_site_refinement_flags_posn
_atom_site_refinement_flags_adp
_atom_site_refinement_flags_occupancy
_atom_site_disorder_assembly
_atom_site_disorder_group
Fe1 Fe 0.250000 0.750000 0.08604(3) 0.0283(3) Uani 1 2 d S T P . .
N2 N 0.3638(3) 0.6228(2) 0.08334(13) 0.0291(7) Uani 1 1 d . . . . .
C3 C 0.4520(3) 0.6243(3) 0.11397(17) 0.0328(9) Uani 1 1 d . . . . .
C4 C 0.5266(4) 0.5446(3) 0.1120(2) 0.0422(10) Uani 1 1 d . . . . .
H4 H 0.590288 0.547251 0.132730 0.051 Uiso 1 1 calc R U . . .
C5 C 0.5066(4) 0.4619(4) 0.0794(2) 0.0450(11) Uani 1 1 d . . . . .
H5 H 0.555603 0.405720 0.078580 0.054 Uiso 1 1 calc R U . . .
C6 C 0.4157(4) 0.4597(3) 0.0479(2) 0.0441(11) Uani 1 1 d . . . . .
H6 H 0.401326 0.402844 0.025166 0.053 Uiso 1 1 calc R U . . .
C7 C 0.3455(4) 0.5440(3) 0.05045(18) 0.0348(9) Uani 1 1 d . . . . .
C8 C 0.4580(4) 0.7150(3) 0.14745(17) 0.0337(9) Uani 1 1 d . . . . .
N9 N 0.3731(3) 0.7843(3) 0.14604(14) 0.0315(7) Uani 1 1 d . . . . .
C10 C 0.3978(3) 0.8586(3) 0.18006(16) 0.0332(9) Uani 1 1 d . . . . .
C11 C 0.3424(4) 0.9483(3) 0.19528(19) 0.0430(11) Uani 1 1 d . . . . .
H11 H 0.273764 0.963319 0.180651 0.052 Uiso 1 1 calc R U . . .
C12 C 0.3874(5) 1.0130(4) 0.2308(2) 0.0554(14) Uani 1 1 d . . . . .
H12 H 0.349808 1.073162 0.241671 0.066 Uiso 1 1 calc R U . . .
C13 C 0.4909(5) 0.9916(4) 0.2522(2) 0.0599(15) Uani 1 1 d . . . . .
H13 H 0.522119 1.038463 0.276657 0.072 Uiso 1 1 calc R U . . .
C14 C 0.5461(5) 0.9046(4) 0.2380(2) 0.0512(13) Uani 1 1 d . . . . .
H14 H 0.615164 0.890303 0.252374 0.061 Uiso 1 1 calc R U . . .
N15 N 0.4986(3) 0.8385(3) 0.20248(14) 0.0381(8) Uani 1 1 d . . . . .
C16 C 0.5355(4) 0.7468(3) 0.18160(18) 0.0377(10) Uani 1 1 d . . . . .
H16 H 0.601397 0.713069 0.189459 0.045 Uiso 1 1 calc R U . . .
C17 C 0.2494(4) 0.5559(3) 0.01861(18) 0.0354(9) Uani 1 1 d . . . . .
N18 N 0.1859(3) 0.6421(2) 0.02714(14) 0.0306(7) Uani 1 1 d . . . . .
C19 C 0.1042(4) 0.6333(3) -0.00675(18) 0.0376(10) Uani 1 1 d . . . . .
C20 C 0.0148(4) 0.6963(3) -0.0157(2) 0.0437(11) Uani 1 1 d . . . . .
H20 H 0.005302 0.757820 0.004196 0.052 Uiso 1 1 calc R U . . .
C21 C -0.0581(5) 0.6691(4) -0.0531(2) 0.0533(13) Uani 1 1 d . . . . .
H21 H -0.118627 0.712043 -0.059416 0.064 Uiso 1 1 calc R U . . .
C22 C -0.0450(5) 0.5775(4) -0.0826(2) 0.0594(15) Uani 1 1 d . . . . .
H22 H -0.097375 0.558759 -0.108271 0.071 Uiso 1 1 calc R U . . .
C23 C 0.0413(5) 0.5163(4) -0.0748(2) 0.0569(15) Uani 1 1 d . . . . .
H23 H 0.050792 0.455384 -0.095155 0.068 Uiso 1 1 calc R U . . .
N24 N 0.1154(3) 0.5439(3) -0.03662(17) 0.0449(10) Uani 1 1 d . . . . .
C25 C 0.2086(4) 0.4956(4) -0.0206(2) 0.0455(11) Uani 1 1 d . . . . .
H25 H 0.238035 0.433277 -0.034067 0.055 Uiso 1 1 calc R U . . .
B26 B 0.750000 0.750000 0.0929(3) 0.0447(18) Uani 1 2 d S T P . .
F27 F 0.6621(3) 0.7308(3) 0.06149(14) 0.0638(9) Uani 1 1 d . . . . .
F28 F 0.7324(3) 0.8356(2) 0.12539(13) 0.0545(8) Uani 1 1 d . . . . .
B29 B 0.2298(16) 0.251(4) 0.1767(5) 0.052(6) Uani 0.5 1 d . . P A -1
F30 F 0.1180(6) 0.2641(5) 0.1762(3) 0.0680(19) Uani 0.5 1 d . . P A -1
F31 F 0.2770(17) 0.3329(18) 0.1544(9) 0.082(5) Uani 0.5 1 d . . P A -1
F32 F 0.2524(18) 0.1588(17) 0.1491(9) 0.082(6) Uani 0.5 1 d . . P A -1
F33 F 0.263(3) 0.243(3) 0.2294(2) 0.052(5) Uani 0.5 1 d . . P A -1
C35A C 0.8187(19) 0.3545(18) 0.1666(9) 0.059(6) Uiso 0.25 1 d D . P B 1
C34A C 0.901(3) 0.277(3) 0.1823(16) 0.098(11) Uiso 0.25 1 d D . P B 1
H34A H 0.914279 0.282156 0.220490 0.147 Uiso 0.25 1 calc R U P B 1
H34B H 0.967903 0.290514 0.162967 0.147 Uiso 0.25 1 calc R U P B 1
H34C H 0.875000 0.207774 0.173710 0.147 Uiso 0.25 1 calc R U P B 1
N36A N 0.752(2) 0.400(2) 0.1482(12) 0.096(8) Uiso 0.25 1 d D . P B 1
C34B C 0.857(3) 0.308(2) 0.1970(10) 0.080(8) Uiso 0.25 1 d D . P C 2
H34D H 0.826281 0.376216 0.204041 0.121 Uiso 0.25 1 calc R U P C 2
H34E H 0.935259 0.313188 0.194798 0.121 Uiso 0.25 1 calc R U P C 2
H34F H 0.837168 0.260731 0.225736 0.121 Uiso 0.25 1 calc R U P C 2
C35B C 0.812(3) 0.266(3) 0.1440(13) 0.115(13) Uiso 0.25 1 d D . P C 2
N36B N 0.7668(19) 0.1961(19) 0.1249(9) 0.077(6) Uiso 0.25 1 d D . P C 2

loop_
_atom_site_aniso_label
_atom_site_aniso_U_11
_atom_site_aniso_U_22
_atom_site_aniso_U_33
_atom_site_aniso_U_23
_atom_site_aniso_U_13
_atom_site_aniso_U_12
Fe1 0.0343(5) 0.0177(4) 0.0330(5) 0.000 0.000 0.0037(3)
N2 0.0315(17) 0.0187(15) 0.0371(17) -0.0004(13) 0.0024(14) 0.0045(13)
C3 0.031(2) 0.0266(19) 0.041(2) 0.0028(17) -0.0013(17) 0.0066(16)
C4 0.042(2) 0.033(2) 0.051(3) 0.004(2) -0.005(2) 0.0089(19)
C5 0.043(3) 0.028(2) 0.064(3) -0.005(2) -0.001(2) 0.0131(19)
C6 0.056(3) 0.022(2) 0.053(3) -0.0086(19) 0.001(2) 0.0087(19)
C7 0.041(2) 0.0210(18) 0.042(2) -0.0029(17) 0.0004(19) 0.0032(16)
C8 0.040(2) 0.0240(18) 0.037(2) 0.0012(17) -0.0017(18) 0.0011(16)
N9 0.0362(19) 0.0240(15) 0.0344(17) -0.0003(14) -0.0012(14) 0.0014(14)
C10 0.042(2) 0.0249(19) 0.033(2) 0.0008(16) -0.0023(17) 0.0025(17)
C11 0.056(3) 0.029(2) 0.044(2) -0.0066(19) -0.001(2) 0.0090(19)
C12 0.072(4) 0.036(3) 0.058(3) -0.016(2) -0.012(3) 0.014(2)
C13 0.080(4) 0.043(3) 0.057(3) -0.018(2) -0.018(3) 0.008(3)
C14 0.058(3) 0.041(3) 0.055(3) -0.010(2) -0.017(2) 0.002(2)
N15 0.047(2) 0.0301(17) 0.0375(19) -0.0037(15) -0.0080(16) 0.0000(16)
C16 0.043(2) 0.030(2) 0.040(2) -0.0009(18) -0.0046(19) 0.0080(18)
C17 0.041(2) 0.0225(19) 0.043(2) -0.0061(17) -0.0012(19) 0.0055(17)
N18 0.0338(18) 0.0198(15) 0.0382(18) -0.0047(13) -0.0075(14) 0.0024(13)
C19 0.042(2) 0.025(2) 0.046(2) -0.0030(17) -0.0049(19) 0.0031(17)
C20 0.049(3) 0.026(2) 0.056(3) -0.0026(19) -0.013(2) 0.0079(19)
C21 0.055(3) 0.042(3) 0.064(3) -0.003(2) -0.020(3) 0.009(2)
C22 0.069(4) 0.047(3) 0.062(3) -0.011(2) -0.029(3) 0.002(3)
C23 0.066(4) 0.046(3) 0.058(3) -0.019(2) -0.024(3) 0.011(3)
N24 0.053(2) 0.0320(19) 0.050(2) -0.0117(17) -0.0145(19) 0.0045(17)
C25 0.050(3) 0.029(2) 0.057(3) -0.013(2) -0.011(2) 0.012(2)
B26 0.051(5) 0.028(4) 0.054(5) 0.000 0.000 -0.004(3)
F27 0.059(2) 0.072(2) 0.0604(19) 0.0101(17) -0.0141(16) -0.0097(16)
F28 0.069(2) 0.0331(15) 0.0612(18) -0.0026(13) 0.0133(15) 0.0059(13)
B29 0.06(2) 0.042(6) 0.058(6) 0.011(8) 0.009(6) 0.013(16)
F30 0.055(4) 0.069(4) 0.080(5) 0.015(4) -0.006(3) 0.012(3)
F31 0.070(9) 0.083(10) 0.092(9) 0.052(6) 0.024(8) 0.016(7)
F32 0.105(15) 0.064(7) 0.076(7) -0.014(6) 0.006(7) 0.047(7)
F33 0.048(14) 0.054(10) 0.056(3) -0.001(6) -0.015(6) 0.001(9)

loop_
_atom_type_symbol
_atom_type_description
_atom_type_scat_dispersion_real
_atom_type_scat_dispersion_imag
_atom_type_scat_source
C C 0.0181 0.0091 'International Tables Vol C Tables 4.2.6.8 and 6.1.1.4'
H H 0.0000 0.0000 'International Tables Vol C Tables 4.2.6.8 and 6.1.1.4'
N N 0.0311 0.0180 'International Tables Vol C Tables 4.2.6.8 and 6.1.1.4'
Fe Fe -1.1336 3.1974 'International Tables Vol C Tables 4.2.6.8 and 6.1.1.4'
F F 0.0727 0.0534 'International Tables Vol C Tables 4.2.6.8 and 6.1.1.4'
B B 0.0090 0.0039 'International Tables Vol C Tables 4.2.6.8 and 6.1.1.4'

loop_
_geom_angle_atom_site_label_1
_geom_angle_atom_site_label_2
_geom_angle_atom_site_label_3
_geom_angle
_geom_angle_site_symmetry_1
_geom_angle_site_symmetry_3
_geom_angle_publ_flag
N2 Fe1 N2 176.42(18) 2_565 . ?
N2 Fe1 N9 73.84(13) . . ?
N2 Fe1 N9 108.75(12) . 2_565 ?
N2 Fe1 N18 74.41(12) . . ?
N2 Fe1 N18 103.08(12) . 2_565 ?
N9 Fe1 N9 93.03(19) 2_565 . ?
N18 Fe1 N9 148.15(12) . . ?
N18 Fe1 N9 94.79(13) . 2_565 ?
N18 Fe1 N18 94.64(19) . 2_565 ?
C3 N2 Fe1 120.2(3) . . ?
C7 N2 Fe1 119.3(3) . . ?
C7 N2 C3 120.5(3) . . ?
N2 C3 C4 120.9(4) . . ?
N2 C3 C8 112.9(3) . . ?
C4 C3 C8 126.2(4) . . ?
C3 C4 H4 120.6 . . ?
C5 C4 C3 118.8(4) . . ?
C5 C4 H4 120.6 . . ?
C4 C5 H5 119.7 . . ?
C4 C5 C6 120.6(4) . . ?
C6 C5 H5 119.7 . . ?
C5 C6 H6 121.1 . . ?
C5 C6 C7 117.8(4) . . ?
C7 C6 H6 121.1 . . ?
N2 C7 C6 121.3(4) . . ?
N2 C7 C17 113.8(4) . . ?
C6 C7 C17 124.9(4) . . ?
N9 C8 C3 118.2(4) . . ?
C16 C8 C3 130.7(4) . . ?
C16 C8 N9 111.1(4) . . ?
C8 N9 Fe1 114.6(3) . . ?
C10 N9 Fe1 138.9(3) . . ?
C10 N9 C8 106.1(4) . . ?
N9 C10 C11 131.6(4) . . ?
N9 C10 N15 109.5(4) . . ?
N15 C10 C11 118.9(4) . . ?
C10 C11 H11 120.3 . . ?
C12 C11 C10 119.5(5) . . ?
C12 C11 H11 120.3 . . ?
C11 C12 H12 119.8 . . ?
C11 C12 C13 120.4(5) . . ?
C13 C12 H12 119.8 . . ?
C12 C13 H13 119.4 . . ?
C14 C13 C12 121.2(5) . . ?
C14 C13 H13 119.4 . . ?
C13 C14 H14 121.1 . . ?
C13 C14 N15 117.9(5) . . ?
N15 C14 H14 121.1 . . ?
C14 N15 C10 122.2(4) . . ?
C14 N15 C16 130.1(4) . . ?
C16 N15 C10 107.7(3) . . ?
C8 C16 N15 105.5(4) . . ?
C8 C16 H16 127.2 . . ?
N15 C16 H16 127.2 . . ?
N18 C17 C7 118.1(4) . . ?
C25 C17 C7 130.5(4) . . ?
C25 C17 N18 111.4(4) . . ?
C17 N18 Fe1 114.4(3) . . ?
C19 N18 Fe1 140.1(3) . . ?
C19 N18 C17 105.4(3) . . ?
N18 C19 C20 131.3(4) . . ?
N18 C19 N24 110.0(4) . . ?
N24 C19 C20 118.6(4) . . ?
C19 C20 H20 120.2 . . ?
C21 C20 C19 119.5(4) . . ?
C21 C20 H20 120.2 . . ?
C20 C21 H21 119.7 . . ?
C20 C21 C22 120.6(5) . . ?
C22 C21 H21 119.7 . . ?
C21 C22 H22 119.7 . . ?
C23 C22 C21 120.6(5) . . ?
C23 C22 H22 119.7 . . ?
C22 C23 H23 120.6 . . ?
C22 C23 N24 118.8(5) . . ?
N24 C23 H23 120.6 . . ?
C23 N24 C19 121.8(4) . . ?
C25 N24 C19 107.7(4) . . ?
C25 N24 C23 130.4(4) . . ?
C17 C25 N24 105.4(4) . . ?
C17 C25 H25 127.3 . . ?
N24 C25 H25 127.3 . . ?
F27 B26 F27 109.5(7) 2_665 . ?
F27 B26 F28 110.9(2) . . ?
F27 B26 F28 108.64(19) . 2_665 ?
F28 B26 F28 108.2(6) 2_665 . ?
F30 B29 F32 107(3) . . ?
F31 B29 F30 110(3) . . ?
F31 B29 F32 112.2(14) . . ?
F31 B29 F33 109(3) . . ?
F33 B29 F30 108.3(16) . . ?
F33 B29 F32 110(3) . . ?
N36A C35A C34A 168(3) . . ?
C35A C34A H34A 109.5 . . ?
C35A C34A H34B 109.5 . . ?
C35A C34A H34C 109.5 . . ?
H34A C34A H34B 109.5 . . ?
H34A C34A H34C 109.5 . . ?
H34B C34A H34C 109.5 . . ?
H34D C34B H34E 109.5 . . ?
H34D C34B H34F 109.5 . . ?
H34E C34B H34F 109.5 . . ?
C35B C34B H34D 109.5 . . ?
C35B C34B H34E 109.5 . . ?
C35B C34B H34F 109.5 . . ?
N36B C35B C34B 143(3) . . ?

loop_
_geom_bond_atom_site_label_1
_geom_bond_atom_site_label_2
_geom_bond_distance
_geom_bond_site_symmetry_2
_geom_bond_publ_flag
Fe1 N2 2.175(3) . ?
Fe1 N9 2.199(4) . ?
Fe1 N18 2.191(3) . ?
N2 C3 1.343(5) . ?
N2 C7 1.335(5) . ?
C3 C4 1.391(6) . ?
C3 C8 1.450(6) . ?
C4 H4 0.9500 . ?
C4 C5 1.373(7) . ?
C5 H5 0.9500 . ?
C5 C6 1.384(7) . ?
C6 H6 0.9500 . ?
C6 C7 1.401(6) . ?
C7 C17 1.448(6) . ?
C8 N9 1.387(6) . ?
C8 C16 1.358(6) . ?
N9 C10 1.327(5) . ?
C10 C11 1.406(6) . ?
C10 N15 1.400(6) . ?
C11 H11 0.9500 . ?
C11 C12 1.349(7) . ?
C12 H12 0.9500 . ?
C12 C13 1.423(8) . ?
C13 H13 0.9500 . ?
C13 C14 1.369(7) . ?
C14 H14 0.9500 . ?
C14 N15 1.374(6) . ?
N15 C16 1.379(5) . ?
C16 H16 0.9500 . ?
C17 N18 1.386(5) . ?
C17 C25 1.359(6) . ?
N18 C19 1.333(6) . ?
C19 C20 1.399(6) . ?
C19 N24 1.390(6) . ?
C20 H20 0.9500 . ?
C20 C21 1.354(7) . ?
C21 H21 0.9500 . ?
C21 C22 1.412(8) . ?
C22 H22 0.9500 . ?
C22 C23 1.349(8) . ?
C23 H23 0.9500 . ?
C23 N24 1.380(6) . ?
N24 C25 1.379(6) . ?
C25 H25 0.9500 . ?
B26 F27 1.373(6) . ?
B26 F28 1.397(6) . ?
B29 F30 1.40(2) . ?
B29 F31 1.33(4) . ?
B29 F32 1.42(5) . ?
B29 F33 1.396(17) . ?
C35A C34A 1.488(16) . ?
C35A N36A 1.121(16) . ?
C34A H34A 0.9800 . ?
C34A H34B 0.9800 . ?
C34A H34C 0.9800 . ?
C34B H34D 0.9800 . ?
C34B H34E 0.9800 . ?
C34B H34F 0.9800 . ?
C34B C35B 1.544(18) . ?
C35B N36B 1.177(18) . ?

loop_
_geom_torsion_atom_site_label_1
_geom_torsion_atom_site_label_2
_geom_torsion_atom_site_label_3
_geom_torsion_atom_site_label_4
_geom_torsion
_geom_torsion_site_symmetry_1
_geom_torsion_site_symmetry_2
_geom_torsion_site_symmetry_3
_geom_torsion_site_symmetry_4
_geom_torsion_publ_flag
Fe1 N2 C3 C4 -178.7(3) . . . . ?
Fe1 N2 C3 C8 1.5(5) . . . . ?
Fe1 N2 C7 C6 -179.1(3) . . . . ?
Fe1 N2 C7 C17 1.6(5) . . . . ?
Fe1 N9 C10 C11 7.7(8) . . . . ?
Fe1 N9 C10 N15 -171.6(3) . . . . ?
Fe1 N18 C19 C20 -4.8(9) . . . . ?
Fe1 N18 C19 N24 175.6(3) . . . . ?
N2 C3 C4 C5 -2.4(7) . . . . ?
N2 C3 C8 N9 2.9(6) . . . . ?
N2 C3 C8 C16 -176.6(5) . . . . ?
N2 C7 C17 N18 -3.0(6) . . . . ?
N2 C7 C17 C25 176.0(5) . . . . ?
C3 N2 C7 C6 1.8(6) . . . . ?
C3 N2 C7 C17 -177.6(4) . . . . ?
C3 C4 C5 C6 2.2(8) . . . . ?
C3 C8 N9 Fe1 -5.8(5) . . . . ?
C3 C8 N9 C10 179.5(4) . . . . ?
C3 C8 C16 N15 179.8(4) . . . . ?
C4 C3 C8 N9 -176.8(4) . . . . ?
C4 C3 C8 C16 3.6(8) . . . . ?
C4 C5 C6 C7 -0.2(8) . . . . ?
C5 C6 C7 N2 -1.9(7) . . . . ?
C5 C6 C7 C17 177.4(5) . . . . ?
C6 C7 C17 N18 177.7(4) . . . . ?
C6 C7 C17 C25 -3.3(8) . . . . ?
C7 N2 C3 C4 0.4(6) . . . . ?
C7 N2 C3 C8 -179.4(4) . . . . ?
C7 C17 N18 Fe1 3.0(5) . . . . ?
C7 C17 N18 C19 -179.8(4) . . . . ?
C7 C17 C25 N24 179.7(5) . . . . ?
C8 C3 C4 C5 177.4(5) . . . . ?
C8 N9 C10 C11 -179.6(5) . . . . ?
C8 N9 C10 N15 1.1(5) . . . . ?
N9 C8 C16 N15 0.2(5) . . . . ?
N9 C10 C11 C12 -178.9(5) . . . . ?
N9 C10 N15 C14 178.0(4) . . . . ?
N9 C10 N15 C16 -1.0(5) . . . . ?
C10 C11 C12 C13 1.0(9) . . . . ?
C10 N15 C16 C8 0.5(5) . . . . ?
C11 C10 N15 C14 -1.4(7) . . . . ?
C11 C10 N15 C16 179.6(4) . . . . ?
C11 C12 C13 C14 -1.2(10) . . . . ?
C12 C13 C14 N15 0.1(9) . . . . ?
C13 C14 N15 C10 1.2(8) . . . . ?
C13 C14 N15 C16 179.9(5) . . . . ?
C14 N15 C16 C8 -178.5(5) . . . . ?
N15 C10 C11 C12 0.2(7) . . . . ?
C16 C8 N9 Fe1 173.9(3) . . . . ?
C16 C8 N9 C10 -0.8(5) . . . . ?
C17 N18 C19 C20 179.2(5) . . . . ?
C17 N18 C19 N24 -0.4(5) . . . . ?
N18 C17 C25 N24 -1.2(6) . . . . ?
N18 C19 C20 C21 -179.6(5) . . . . ?
N18 C19 N24 C23 179.9(5) . . . . ?
N18 C19 N24 C25 -0.3(6) . . . . ?
C19 C20 C21 C22 0.4(9) . . . . ?
C19 N24 C25 C17 0.9(6) . . . . ?
C20 C19 N24 C23 0.3(8) . . . . ?
C20 C19 N24 C25 -179.9(5) . . . . ?
C20 C21 C22 C23 -1.0(10) . . . . ?
C21 C22 C23 N24 1.2(10) . . . . ?
C22 C23 N24 C19 -0.9(9) . . . . ?
C22 C23 N24 C25 179.4(6) . . . . ?
C23 N24 C25 C17 -179.4(6) . . . . ?
N24 C19 C20 C21 -0.1(7) . . . . ?
C25 C17 N18 Fe1 -176.2(3) . . . . ?
C25 C17 N18 C19 1.0(5) . . . . ?
C34B C35B N36B C35B 78(6) . . . 2_655 ?
C34B C35B N36B N36B 121(8) . . . 2_655 ?
C35B C35B N36B N36B 44(3) 2_655 . . 2_655 ?
N36B C35B N36B C35B -44(3) 2_655 . . 2_655 ?
